data_7236161
loop_
_publ_author_name
'Kitos, Alexandros A.'
'Moushi, Eleni E.'
'Manos, Manolis J.'
'Papatriantafyllopoulou, Constantina'
'Tasiopoulos, Anastasios J.'
'Perlepes, Spyros P.'
'Nastopoulos, Vassilios'

_publ_section_title
;
 Solvent-dependent access to mono- and dinuclear copper(ii) assemblies
 based on a flexible imidazole ligand
;
_journal_issue 25
_journal_name_full CrystEngComm
_journal_page_first 4733
_journal_paper_doi 10.1039/C6CE00445H
_journal_volume 18
_journal_year 2016
_chemical_formula_moiety 'C38 H38 Cu2 N10 O8, 2(C H4 O)'
_chemical_formula_sum 'C40 H46 Cu2 N10 O10'
_chemical_formula_weight 953.95
_space_group_crystal_system monoclinic
_space_group_IT_number 14
_space_group_name_Hall '-P 2yn'
_space_group_name_H-M_alt 'P 1 21/n 1'
_atom_sites_solution_hydrogens geom
_atom_sites_solution_primary direct
_atom_sites_solution_secondary difmap
_audit_creation_method SHELXL-2014/7
_audit_update_record
;
2016-04-21 deposited with the CCDC.
2016-05-04 downloaded from the CCDC.
;
_cell_angle_alpha 90
_cell_angle_beta 93.715(2)
_cell_angle_gamma 90
_cell_formula_units_Z 2
_cell_length_a 12.4401(2)
_cell_length_b 11.2487(2)
_cell_length_c 15.3872(3)
_cell_measurement_reflns_used 14306
_cell_measurement_temperature 100(2)
_cell_measurement_theta_max 29.1678
_cell_measurement_theta_min 2.7237
_cell_volume 2148.68(7)
_computing_cell_refinement 'CrysAlisPro (Agilent Technologies, 2013)'
_computing_data_collection 'CrysAlisPro (Agilent Technologies, 2013)'
_computing_data_reduction 'CrysAlisPro (Agilent Technologies, 2013)'
_computing_molecular_graphics
;ORTEP-3 for Windows (Farrugia, 1997); PLATON (Spek, 1990);
MERCURY (Bruno et al. 2002); DIAMOND (Brandenburg, 2014); 
X-SEED (Barbour, 2001)
;
_computing_publication_material 'WINGX (Farrugia, 1999)'
_computing_structure_refinement 'SHELXL-2014/7 (Sheldrick, 2014)'
_computing_structure_solution 'SIR92 (Altomare et al., 1994)'
_diffrn_ambient_temperature 100(2)
_diffrn_detector_area_resol_mean 10.4223
_diffrn_measured_fraction_theta_full 0.997
_diffrn_measured_fraction_theta_max 0.993
_diffrn_measurement_device_type 'Oxford Diffraction SuperNova with Atlas detector'
_diffrn_measurement_method '\w scans'
_diffrn_radiation_monochromator mirror
_diffrn_radiation_type MoK\a
_diffrn_radiation_wavelength 0.71073
_diffrn_reflns_av_R_equivalents 0.0290
_diffrn_reflns_av_unetI/netI 0.0225
_diffrn_reflns_Laue_measured_fraction_full 0.997
_diffrn_reflns_Laue_measured_fraction_max 0.993
_diffrn_reflns_limit_h_max 15
_diffrn_reflns_limit_h_min -15
_diffrn_reflns_limit_k_max 14
_diffrn_reflns_limit_k_min -14
_diffrn_reflns_limit_l_max 19
_diffrn_reflns_limit_l_min -19
_diffrn_reflns_number 23157
_diffrn_reflns_point_group_measured_fraction_full 0.997
_diffrn_reflns_point_group_measured_fraction_max 0.993
_diffrn_reflns_theta_full 25.242
_diffrn_reflns_theta_max 26.991
_diffrn_reflns_theta_min 2.729
_diffrn_source 'SuperNova (Mo) X-ray Source'
_exptl_absorpt_coefficient_mu 1.058
_exptl_absorpt_correction_T_max 1.00000
_exptl_absorpt_correction_T_min 0.83122
_exptl_absorpt_correction_type multi-scan
_exptl_absorpt_process_details
;
CrysAlisPro, Agilent Technologies,
Version 1.171.36.28 (release 01-02-2013 CrysAlis171 .NET)
(compiled Feb 1 2013,16:14:44)
Empirical absorption correction using spherical harmonics, 
implemented in SCALE3 ABSPACK scaling algorithm.
;
_exptl_crystal_colour 'dark blue'
_exptl_crystal_density_diffrn 1.474
_exptl_crystal_density_method 'not measured'
_exptl_crystal_description prism
_exptl_crystal_F_000 988
_exptl_crystal_size_max 0.30
_exptl_crystal_size_mid 0.22
_exptl_crystal_size_min 0.18
_refine_diff_density_max 0.369
_refine_diff_density_min -0.341
_refine_diff_density_rms 0.056
_refine_ls_extinction_method none
_refine_ls_goodness_of_fit_ref 1.042
_refine_ls_hydrogen_treatment mixed
_refine_ls_matrix_type full
_refine_ls_number_parameters 291
_refine_ls_number_reflns 4661
_refine_ls_number_restraints 3
_refine_ls_restrained_S_all 1.042
_refine_ls_R_factor_all 0.0301
_refine_ls_R_factor_gt 0.0258
_refine_ls_shift/su_max 0.001
_refine_ls_shift/su_mean 0.000
_refine_ls_structure_factor_coef Fsqd
_refine_ls_weighting_details 'w=1/[\s^2^(Fo^2^)+(0.0350P)^2^+1.3452P] where P=(Fo^2^+2Fc^2^)/3'
_refine_ls_weighting_scheme calc
_refine_ls_wR_factor_gt 0.0696
_refine_ls_wR_factor_ref 0.0706
_reflns_Friedel_coverage 0.000
_reflns_number_gt 4081
_reflns_number_total 4661
_reflns_threshold_expression 'I > 2\s(I)'
_cod_data_source_file c6ce00445h2.cif
_cod_data_source_block 1a
_cod_original_sg_symbol_H-M 'P 21/n'
_cod_database_code 7236161
_shelx_shelxl_version_number 2014/7
_shelx_space_group_comment
;
The symmetry employed for this shelxl refinement is uniquely defined
by the following loop, which should always be used as a source of
symmetry information in preference to the above space-group names.
They are only intended as comments.
;
_shelx_estimated_absorpt_t_min 0.742
_shelx_estimated_absorpt_t_max 0.832

loop_
_space_group_symop_operation_xyz
'x, y, z'
'-x+1/2, y+1/2, -z+1/2'
'-x, -y, -z'
'x-1/2, -y-1/2, z-1/2'

loop_
_atom_site_label
_atom_site_type_symbol
_atom_site_fract_x
_atom_site_fract_y
_atom_site_fract_z
_atom_site_U_iso_or_equiv
_atom_site_adp_type
_atom_site_occupancy
_atom_site_site_symmetry_order
_atom_site_calc_flag
_atom_site_refinement_flags_posn
_atom_site_refinement_flags_adp
C2A C 1.13960(12) 0.16678(14) 0.24469(10) 0.0112(3) Uani 1 1 d . .
C2B C 0.86981(13) 0.05911(14) 0.24491(11) 0.0133(3) Uani 1 1 d . .
C4A C 1.20548(13) 0.01940(15) 0.17348(11) 0.0146(3) Uani 1 1 d . .
H4A H 1.2136 -0.0388 0.1315 0.017 Uiso 1 1 calc R U
C4B C 0.80265(13) 0.17979(15) 0.14485(11) 0.0163(3) Uani 1 1 d . .
H4B H 0.7916 0.2202 0.0923 0.020 Uiso 1 1 calc R U
C5A C 1.27346(13) 0.03764(15) 0.24449(11) 0.0153(3) Uani 1 1 d . .
H5A H 1.3363 -0.0042 0.2600 0.018 Uiso 1 1 calc R U
C5B C 0.74309(13) 0.19276(16) 0.21496(12) 0.0185(4) Uani 1 1 d . .
H5B H 0.6845 0.2432 0.2196 0.022 Uiso 1 1 calc R U
C6A C 1.07391(12) 0.26419(14) 0.27657(10) 0.0121(3) Uani 1 1 d . .
C6B C 0.93096(13) -0.03464(15) 0.29190(11) 0.0147(3) Uani 1 1 d . .
C7A C 1.00693(13) 0.33178(15) 0.22009(11) 0.0142(3) Uani 1 1 d . .
H7A H 1.0033 0.3159 0.1607 0.017 Uiso 1 1 calc R U
C7B C 0.98763(13) -0.11998(16) 0.24766(11) 0.0168(3) Uani 1 1 d . .
H7B H 0.9889 -0.1158 0.1874 0.020 Uiso 1 1 calc R U
C8A C 0.94533(14) 0.42301(15) 0.25215(12) 0.0189(4) Uani 1 1 d . .
H8A H 0.9001 0.4671 0.2140 0.023 Uiso 1 1 calc R U
C8B C 1.04221(14) -0.21116(17) 0.29246(12) 0.0223(4) Uani 1 1 d . .
H8B H 1.0800 -0.2673 0.2622 0.027 Uiso 1 1 calc R U
C9A C 0.95068(15) 0.44883(16) 0.34033(13) 0.0227(4) Uani 1 1 d . .
H9A H 0.9091 0.5098 0.3614 0.027 Uiso 1 1 calc R U
C9B C 1.04041(15) -0.21871(18) 0.38237(13) 0.0254(4) Uani 1 1 d . .
H9B H 1.0770 -0.2796 0.4125 0.031 Uiso 1 1 calc R U
C10A C 1.01837(15) 0.38309(18) 0.39688(12) 0.0233(4) Uani 1 1 d . .
H10A H 1.0228 0.4006 0.4561 0.028 Uiso 1 1 calc R U
C10B C 0.98371(16) -0.13493(19) 0.42690(12) 0.0278(4) Uani 1 1 d . .
H10B H 0.9819 -0.1402 0.4871 0.033 Uiso 1 1 calc R U
C11A C 1.07967(14) 0.29124(16) 0.36576(11) 0.0176(3) Uani 1 1 d . .
H11A H 1.1248 0.2474 0.4042 0.021 Uiso 1 1 calc R U
C11B C 0.92966(15) -0.04323(17) 0.38244(12) 0.0219(4) Uani 1 1 d . .
H11B H 0.8923 0.0129 0.4131 0.026 Uiso 1 1 calc R U
C12 C 0.81357(14) -0.08839(17) 0.02674(12) 0.0196(4) Uani 1 1 d . .
H12A H 0.7961 -0.1481 -0.0165 0.029 Uiso 1 1 calc R U
H12B H 0.7550 -0.0330 0.0282 0.029 Uiso 1 1 calc R U
H12C H 0.8255 -0.1254 0.0828 0.029 Uiso 1 1 calc R U
C13 C 1.20588(17) 0.43238(19) 0.02127(13) 0.0303(5) Uani 1 1 d . .
H13A H 1.2629 0.4897 0.0290 0.045 Uiso 1 1 calc R U
H13B H 1.2284 0.3587 0.0482 0.045 Uiso 1 1 calc R U
H13C H 1.1431 0.4614 0.0476 0.045 Uiso 1 1 calc R U
N1A N 1.23103(11) 0.13034(13) 0.28897(9) 0.0134(3) Uani 1 1 d D .
H1A H 1.2635(15) 0.1654(16) 0.3329(9) 0.020 Uiso 1 1 d D U
N1B N 0.78615(11) 0.11707(13) 0.27756(9) 0.0167(3) Uani 1 1 d D .
H1B H 0.7621(16) 0.1019(19) 0.3277(8) 0.025 Uiso 1 1 d D U
N2 N 0.92816(11) 0.29212(13) -0.05204(9) 0.0158(3) Uani 1 1 d . .
N3A N 1.12195(11) 0.10071(12) 0.17303(9) 0.0126(3) Uani 1 1 d . .
N3B N 0.88240(11) 0.09683(12) 0.16404(9) 0.0134(3) Uani 1 1 d . .
O1 O 0.90790(9) -0.02757(10) 0.00565(7) 0.0141(2) Uani 1 1 d . .
O2 O 0.98616(10) 0.26438(11) 0.01403(7) 0.0190(3) Uani 1 1 d . .
O3 O 0.96533(10) 0.35752(13) -0.10912(8) 0.0258(3) Uani 1 1 d . .
O4 O 0.83284(10) 0.25555(12) -0.06205(8) 0.0222(3) Uani 1 1 d . .
O5 O 1.18114(11) 0.41365(14) -0.06883(9) 0.0299(3) Uani 1 1 d D .
H5 H 1.1177(11) 0.388(2) -0.0800(16) 0.045 Uiso 1 1 d D U
Cu Cu 0.99873(2) 0.06756(2) 0.08549(2) 0.01114(7) Uani 1 1 d . .

loop_
_atom_site_aniso_label
_atom_site_aniso_U_11
_atom_site_aniso_U_22
_atom_site_aniso_U_33
_atom_site_aniso_U_23
_atom_site_aniso_U_13
_atom_site_aniso_U_12
C2A 0.0099(7) 0.0126(8) 0.0109(7) 0.0016(6) 0.0002(6) -0.0017(6)
C2B 0.0108(7) 0.0141(8) 0.0150(8) -0.0043(6) 0.0012(6) -0.0038(6)
C4A 0.0132(8) 0.0148(8) 0.0158(8) -0.0031(6) 0.0011(6) 0.0020(6)
C4B 0.0110(8) 0.0174(8) 0.0200(8) 0.0016(7) -0.0023(6) 0.0001(6)
C5A 0.0129(8) 0.0156(8) 0.0173(8) -0.0010(7) -0.0007(6) 0.0034(6)
C5B 0.0114(8) 0.0180(8) 0.0259(9) -0.0015(7) 0.0003(7) 0.0017(7)
C6A 0.0101(7) 0.0120(8) 0.0143(8) -0.0002(6) 0.0019(6) -0.0028(6)
C6B 0.0120(8) 0.0164(8) 0.0158(8) 0.0000(6) 0.0007(6) -0.0038(6)
C7A 0.0121(8) 0.0150(8) 0.0155(8) 0.0002(6) -0.0001(6) -0.0035(6)
C7B 0.0145(8) 0.0193(8) 0.0169(8) 0.0010(7) 0.0037(6) -0.0023(7)
C8A 0.0141(8) 0.0164(8) 0.0263(9) 0.0032(7) 0.0009(7) 0.0019(7)
C8B 0.0160(8) 0.0192(9) 0.0321(10) 0.0012(8) 0.0043(7) 0.0002(7)
C9A 0.0209(9) 0.0176(9) 0.0305(10) -0.0039(8) 0.0086(8) 0.0046(7)
C9B 0.0206(9) 0.0245(10) 0.0304(10) 0.0099(8) -0.0049(8) -0.0007(8)
C10A 0.0281(10) 0.0258(10) 0.0162(8) -0.0045(7) 0.0036(7) 0.0038(8)
C10B 0.0299(10) 0.0340(11) 0.0189(9) 0.0066(8) -0.0013(8) -0.0022(9)
C11A 0.0185(8) 0.0197(9) 0.0146(8) -0.0002(7) 0.0005(6) 0.0030(7)
C11B 0.0238(9) 0.0251(10) 0.0168(9) -0.0019(7) 0.0023(7) 0.0009(8)
C12 0.0145(8) 0.0259(9) 0.0185(8) -0.0044(7) 0.0025(7) -0.0082(7)
C13 0.0296(11) 0.0341(11) 0.0274(10) -0.0082(9) 0.0047(8) -0.0046(9)
N1A 0.0120(7) 0.0158(7) 0.0119(6) -0.0024(6) -0.0036(5) 0.0004(5)
N1B 0.0138(7) 0.0188(7) 0.0179(7) -0.0032(6) 0.0046(6) -0.0006(6)
N2 0.0178(7) 0.0160(7) 0.0132(7) -0.0002(6) -0.0025(5) 0.0019(6)
N3A 0.0107(6) 0.0143(7) 0.0126(6) -0.0007(5) -0.0004(5) -0.0007(5)
N3B 0.0100(6) 0.0153(7) 0.0148(7) -0.0020(5) -0.0004(5) -0.0020(5)
O1 0.0104(5) 0.0190(6) 0.0129(5) -0.0040(5) 0.0017(4) -0.0042(5)
O2 0.0195(6) 0.0226(6) 0.0140(6) 0.0037(5) -0.0063(5) 0.0004(5)
O3 0.0224(7) 0.0375(8) 0.0172(6) 0.0122(6) -0.0004(5) -0.0039(6)
O4 0.0172(6) 0.0255(7) 0.0227(6) 0.0056(5) -0.0075(5) -0.0055(5)
O5 0.0202(7) 0.0491(9) 0.0210(7) -0.0006(6) 0.0064(5) -0.0070(6)
Cu 0.00862(10) 0.01504(11) 0.00963(10) -0.00188(8) -0.00029(7) -0.00152(7)

loop_
_atom_type_symbol
_atom_type_description
_atom_type_scat_dispersion_real
_atom_type_scat_dispersion_imag
_atom_type_scat_source
C C 0.0033 0.0016 'International Tables Vol C Tables 4.2.6.8 and 6.1.1.4'
H H 0.0000 0.0000 'International Tables Vol C Tables 4.2.6.8 and 6.1.1.4'
N N 0.0061 0.0033 'International Tables Vol C Tables 4.2.6.8 and 6.1.1.4'
O O 0.0106 0.0060 'International Tables Vol C Tables 4.2.6.8 and 6.1.1.4'
Cu Cu 0.3201 1.2651 'International Tables Vol C Tables 4.2.6.8 and 6.1.1.4'

loop_
_geom_angle_atom_site_label_1
_geom_angle_atom_site_label_2
_geom_angle_atom_site_label_3
_geom_angle
_geom_angle_site_symmetry_1
_geom_angle_site_symmetry_3
N3A C2A N1A 109.59(14) . .
N3A C2A C6A 128.67(14) . .
N1A C2A C6A 121.73(14) . .
N3B C2B N1B 109.45(15) . .
N3B C2B C6B 126.98(15) . .
N1B C2B C6B 123.49(15) . .
C5A C4A N3A 109.49(14) . .
C5A C4A H4A 125.3 . .
N3A C4A H4A 125.3 . .
C5B C4B N3B 108.96(15) . .
C5B C4B H4B 125.5 . .
N3B C4B H4B 125.5 . .
C4A C5A N1A 106.11(14) . .
C4A C5A H5A 126.9 . .
N1A C5A H5A 126.9 . .
C4B C5B N1B 106.50(15) . .
C4B C5B H5B 126.8 . .
N1B C5B H5B 126.8 . .
C7A C6A C11A 118.90(15) . .
C7A C6A C2A 121.51(14) . .
C11A C6A C2A 119.59(14) . .
C7B C6B C11B 118.55(16) . .
C7B C6B C2B 121.19(15) . .
C11B C6B C2B 120.20(16) . .
C8A C7A C6A 120.24(16) . .
C8A C7A H7A 119.9 . .
C6A C7A H7A 119.9 . .
C8B C7B C6B 120.84(16) . .
C8B C7B H7B 119.6 . .
C6B C7B H7B 119.6 . .
C9A C8A C7A 120.65(16) . .
C9A C8A H8A 119.7 . .
C7A C8A H8A 119.7 . .
C9B C8B C7B 120.08(17) . .
C9B C8B H8B 120.0 . .
C7B C8B H8B 120.0 . .
C8A C9A C10A 119.49(17) . .
C8A C9A H9A 120.3 . .
C10A C9A H9A 120.3 . .
C10B C9B C8B 119.56(17) . .
C10B C9B H9B 120.2 . .
C8B C9B H9B 120.2 . .
C9A C10A C11A 120.41(17) . .
C9A C10A H10A 119.8 . .
C11A C10A H10A 119.8 . .
C9B C10B C11B 120.54(18) . .
C9B C10B H10B 119.7 . .
C11B C10B H10B 119.7 . .
C10A C11A C6A 120.31(16) . .
C10A C11A H11A 119.8 . .
C6A C11A H11A 119.8 . .
C10B C11B C6B 120.42(18) . .
C10B C11B H11B 119.8 . .
C6B C11B H11B 119.8 . .
O1 C12 H12A 109.5 . .
O1 C12 H12B 109.5 . .
H12A C12 H12B 109.5 . .
O1 C12 H12C 109.5 . .
H12A C12 H12C 109.5 . .
H12B C12 H12C 109.5 . .
O5 C13 H13A 109.5 . .
O5 C13 H13B 109.5 . .
H13A C13 H13B 109.5 . .
O5 C13 H13C 109.5 . .
H13A C13 H13C 109.5 . .
H13B C13 H13C 109.5 . .
C2A N1A C5A 108.53(13) . .
C2A N1A H1A 126.5(14) . .
C5A N1A H1A 124.3(14) . .
C2B N1B C5B 108.30(14) . .
C2B N1B H1B 123.8(15) . .
C5B N1B H1B 127.6(15) . .
O2 N2 O4 120.66(14) . .
O2 N2 O3 119.76(14) . .
O4 N2 O3 119.58(13) . .
C2A N3A C4A 106.28(13) . .
C2A N3A Cu 137.23(11) . .
C4A N3A Cu 114.88(11) . .
C2B N3B C4B 106.77(14) . .
C2B N3B Cu 130.84(11) . .
C4B N3B Cu 121.85(11) . .
C12 O1 Cu 126.95(10) . 3_755
C12 O1 Cu 125.48(10) . .
Cu O1 Cu 103.63(5) 3_755 .
C13 O5 H5 112.9(17) . .
O1 Cu O1 76.37(5) 3_755 .
O1 Cu N3B 169.62(5) 3_755 .
O1 Cu N3B 93.43(5) . .
O1 Cu N3A 93.52(5) 3_755 .
O1 Cu N3A 156.39(5) . .
N3B Cu N3A 96.69(5) . .
O1 Cu Cu 38.25(3) 3_755 3_755
O1 Cu Cu 38.12(3) . 3_755
N3B Cu Cu 131.52(4) . 3_755
N3A Cu Cu 128.52(4) . 3_755

loop_
_geom_bond_atom_site_label_1
_geom_bond_atom_site_label_2
_geom_bond_distance
_geom_bond_site_symmetry_2
C2A N3A 1.336(2) .
C2A N1A 1.351(2) .
C2A C6A 1.470(2) .
C2B N3B 1.334(2) .
C2B N1B 1.352(2) .
C2B C6B 1.464(2) .
C4A C5A 1.353(2) .
C4A N3A 1.384(2) .
C4A H4A 0.9300 .
C4B C5B 1.356(2) .
C4B N3B 1.380(2) .
C4B H4B 0.9300 .
C5A N1A 1.372(2) .
C5A H5A 0.9300 .
C5B N1B 1.369(2) .
C5B H5B 0.9300 .
C6A C7A 1.391(2) .
C6A C11A 1.403(2) .
C6B C7B 1.394(2) .
C6B C11B 1.398(2) .
C7A C8A 1.390(2) .
C7A H7A 0.9300 .
C7B C8B 1.388(2) .
C7B H7B 0.9300 .
C8A C9A 1.385(3) .
C8A H8A 0.9300 .
C8B C9B 1.388(3) .
C8B H8B 0.9300 .
C9A C10A 1.385(3) .
C9A H9A 0.9300 .
C9B C10B 1.385(3) .
C9B H9B 0.9300 .
C10A C11A 1.388(3) .
C10A H10A 0.9300 .
C10B C11B 1.387(3) .
C10B H10B 0.9300 .
C11A H11A 0.9300 .
C11B H11B 0.9300 .
C12 O1 1.414(2) .
C12 H12A 0.9600 .
C12 H12B 0.9600 .
C12 H12C 0.9600 .
C13 O5 1.416(2) .
C13 H13A 0.9600 .
C13 H13B 0.9600 .
C13 H13C 0.9600 .
N1A H1A 0.861(9) .
N1B H1B 0.863(9) .
N2 O2 1.2476(17) .
N2 O4 1.2552(19) .
N2 O3 1.2567(19) .
N3A Cu 2.0089(13) .
N3B Cu 1.9723(14) .
O1 Cu 1.9311(11) 3_755
O1 Cu 1.9368(11) .
O5 H5 0.848(10) .
Cu O1 1.9311(11) 3_755
Cu Cu 3.0403(4) 3_755
